data_7151912
loop_
_publ_author_name
'Campbell, Craig D.'
'Collett, Christopher J.'
'Thomson, Jennifer E.'
'Slawin, Alexandra M. Z.'
'Smith, Andrew D.'

_publ_section_title
;
 Organic base effects in NHC promoted O- to C-carboxyl transfer;
 chemoselectivity profiles, mechanistic studies and domino catalysis.
;
_journal_issue 11
_journal_name_full 'Organic &amp; biomolecular chemistry'
_journal_page_first 4205
_journal_page_last 4218
_journal_paper_doi 10.1039/c1ob05160a
_journal_volume 9
_journal_year 2011
_chemical_formula_moiety 'C12 H14 N3 O.B F4 '
_chemical_formula_sum 'C12 H14 B F4 N3 O'
_chemical_formula_weight 303.07
_chemical_name_systematic
;
?
;
_space_group_IT_number 45
_symmetry_cell_setting orthorhombic
_symmetry_space_group_name_Hall 'I 2 -2c'
_symmetry_space_group_name_H-M 'I b a 2'
_atom_sites_solution_hydrogens geom
_atom_sites_solution_primary direct
_atom_sites_solution_secondary difmap
_audit_creation_method SHELXL-97
_cell_angle_alpha 90.00
_cell_angle_beta 90.00
_cell_angle_gamma 90.00
_cell_formula_units_Z 8
_cell_length_a 10.628(4)
_cell_length_b 34.498(9)
_cell_length_c 7.374(3)
_cell_measurement_reflns_used 1543
_cell_measurement_temperature 93(2)
_cell_measurement_theta_max 21.20
_cell_measurement_theta_min 1.92
_cell_volume 2703.6(17)
_computing_cell_refinement 'CrystalClear (Rigaku Corp., 2004)'
_computing_data_collection 'CrystalClear (Rigaku Corp., 2004)'
_computing_data_reduction 'CrystalClear (Rigaku Corp., 2004)'
_computing_molecular_graphics 'Bruker SHELXTL'
_computing_publication_material 'Bruker SHELXTL'
_computing_structure_refinement 'SHELXL-97 (Sheldrick, 1997)'
_computing_structure_solution 'SHELXS-97 (Sheldrick, 1990)'
_diffrn_ambient_temperature 93(2)
_diffrn_measured_fraction_theta_full 0.999
_diffrn_measured_fraction_theta_max 0.999
_diffrn_measurement_device_type CCD
_diffrn_measurement_method '\w and \f scans'
_diffrn_radiation_monochromator confocal
_diffrn_radiation_source 'rotating anode'
_diffrn_radiation_type MoK\a
_diffrn_radiation_wavelength 0.71073
_diffrn_reflns_av_R_equivalents 0.1295
_diffrn_reflns_av_sigmaI/netI 0.0833
_diffrn_reflns_limit_h_max 12
_diffrn_reflns_limit_h_min -12
_diffrn_reflns_limit_k_max 41
_diffrn_reflns_limit_k_min -26
_diffrn_reflns_limit_l_max 8
_diffrn_reflns_limit_l_min -7
_diffrn_reflns_number 7878
_diffrn_reflns_theta_full 25.00
_diffrn_reflns_theta_max 25.34
_diffrn_reflns_theta_min 2.00
_exptl_absorpt_coefficient_mu 0.133
_exptl_absorpt_correction_T_max 1.0000
_exptl_absorpt_correction_T_min 0.9118
_exptl_absorpt_correction_type multi-scan
_exptl_absorpt_process_details 'Jacobson, R. (1998) Private communication'
_exptl_crystal_colour colourless
_exptl_crystal_density_diffrn 1.489
_exptl_crystal_density_method 'not measured'
_exptl_crystal_description platelet
_exptl_crystal_F_000 1248
_exptl_crystal_size_max 0.150
_exptl_crystal_size_mid 0.030
_exptl_crystal_size_min 0.010
_refine_diff_density_max 0.203
_refine_diff_density_min -0.234
_refine_diff_density_rms 0.058
_refine_ls_abs_structure_details 'Flack H D (1983), Acta Cryst. A39, 876-881'
_refine_ls_abs_structure_Flack -1.5(13)
_refine_ls_extinction_method none
_refine_ls_goodness_of_fit_ref 1.041
_refine_ls_hydrogen_treatment constr
_refine_ls_matrix_type full
_refine_ls_number_parameters 191
_refine_ls_number_reflns 2227
_refine_ls_number_restraints 1
_refine_ls_restrained_S_all 1.040
_refine_ls_R_factor_all 0.1024
_refine_ls_R_factor_gt 0.0586
_refine_ls_shift/su_max 0.000
_refine_ls_shift/su_mean 0.000
_refine_ls_structure_factor_coef Fsqd
_refine_ls_weighting_details 'calc w=1/[\s^2^(Fo^2^)+(0.0417P)^2^+1.3392P] where P=(Fo^2^+2Fc^2^)/3'
_refine_ls_weighting_scheme calc
_refine_ls_wR_factor_gt 0.0972
_refine_ls_wR_factor_ref 0.1106
_reflns_number_gt 1558
_reflns_number_total 2227
_reflns_threshold_expression >2sigma(I)
_cod_data_source_file c1ob05160a.txt
_cod_data_source_block 10
_cod_depositor_comments
;
The following automatic conversions were performed:

'_symmetry_cell_setting' value 'Orthorhombic' changed to
'orthorhombic' according to
/home/saulius/struct/CIF-dictionaries/cif_core.dic dictionary named
'cif_core.dic' version 2.4.1 from 2010-06-29.

Automatic conversion script
Id: cif_fix_values 1715 2011-07-08 13:25:40Z adriana 
;
_cod_original_cell_volume 2703.5(16)
_cod_original_sg_symbol_H-M Iba2
_cod_database_code 7151912

loop_
_symmetry_equiv_pos_as_xyz
'x, y, z'
'-x, -y, z'
'x+1/2, -y+1/2, z'
'-x+1/2, y+1/2, z'
'x+1/2, y+1/2, z+1/2'
'-x+1/2, -y+1/2, z+1/2'
'x+1, -y+1, z+1/2'
'-x+1, y+1, z+1/2'

loop_
_atom_site_label
_atom_site_type_symbol
_atom_site_fract_x
_atom_site_fract_y
_atom_site_fract_z
_atom_site_U_iso_or_equiv
_atom_site_adp_type
_atom_site_occupancy
_atom_site_symmetry_multiplicity
_atom_site_calc_flag
_atom_site_refinement_flags
_atom_site_disorder_assembly
_atom_site_disorder_group
N1 N 0.3320(3) 0.13145(10) 0.0283(5) 0.0264(10) Uani 1 1 d . . .
N2 N 0.2100(3) 0.14089(9) 0.0745(5) 0.0199(8) Uani 1 1 d . . .
C3 C 0.1404(4) 0.10952(12) 0.1000(6) 0.0209(10) Uani 1 1 d . . .
H3A H 0.0541 0.1088 0.1331 0.025 Uiso 1 1 calc R . .
N3A N 0.2148(3) 0.07931(10) 0.0702(5) 0.0189(8) Uani 1 1 d . . .
C4 C 0.2093(4) 0.03677(11) 0.0770(7) 0.0257(11) Uani 1 1 d . . .
H4A H 0.1657 0.0259 -0.0304 0.031 Uiso 1 1 calc R . .
H4B H 0.1673 0.0275 0.1887 0.031 Uiso 1 1 calc R . .
C5 C 0.3506(4) 0.02675(12) 0.0765(7) 0.0281(11) Uani 1 1 d . . .
H5A H 0.3805 0.0221 0.2017 0.034 Uiso 1 1 calc R . .
H5B H 0.3660 0.0031 0.0036 0.034 Uiso 1 1 calc R . .
C6 C 0.4199(4) 0.06160(12) -0.0070(7) 0.0269(12) Uani 1 1 d . . .
H6A H 0.5016 0.0662 0.0536 0.032 Uiso 1 1 calc R . .
H6B H 0.4339 0.0579 -0.1386 0.032 Uiso 1 1 calc R . .
C1A C 0.3302(4) 0.09366(13) 0.0285(6) 0.0196(10) Uani 1 1 d . . .
C7 C 0.1738(4) 0.18082(12) 0.0934(6) 0.0215(10) Uani 1 1 d . . .
C8 C 0.2494(4) 0.20931(11) 0.0244(6) 0.0201(10) Uani 1 1 d . . .
H8A H 0.3263 0.2028 -0.0338 0.024 Uiso 1 1 calc R . .
C9 C 0.2135(4) 0.24774(13) 0.0398(6) 0.0208(10) Uani 1 1 d . . .
H9A H 0.2653 0.2677 -0.0081 0.025 Uiso 1 1 calc R . .
C10 C 0.1008(4) 0.25694(11) 0.1260(6) 0.0186(10) Uani 1 1 d . . .
C11 C 0.0264(4) 0.22781(11) 0.1964(6) 0.0224(10) Uani 1 1 d . . .
H11A H -0.0503 0.2342 0.2553 0.027 Uiso 1 1 calc R . .
C12 C 0.0616(4) 0.18986(11) 0.1826(6) 0.0224(11) Uani 1 1 d . . .
H12A H 0.0107 0.1699 0.2327 0.027 Uiso 1 1 calc R . .
O10 O 0.0567(2) 0.29384(8) 0.1485(4) 0.0255(8) Uani 1 1 d . . .
C13 C 0.1262(4) 0.32507(12) 0.0675(7) 0.0308(12) Uani 1 1 d . . .
H13A H 0.2115 0.3256 0.1177 0.046 Uiso 1 1 calc R . .
H13B H 0.0839 0.3497 0.0936 0.046 Uiso 1 1 calc R . .
H13C H 0.1305 0.3212 -0.0640 0.046 Uiso 1 1 calc R . .
B1 B 0.1898(5) 0.08038(15) 0.5660(8) 0.0246(13) Uani 1 1 d . . .
F1 F 0.2812(2) 0.09403(8) 0.4488(4) 0.0425(8) Uani 1 1 d . . .
F2 F 0.1464(2) 0.11024(6) 0.6753(3) 0.0285(7) Uani 1 1 d . . .
F3 F 0.0888(2) 0.06618(7) 0.4629(4) 0.0363(7) Uani 1 1 d . . .
F4 F 0.2382(3) 0.05114(8) 0.6704(4) 0.0523(9) Uani 1 1 d . . .

loop_
_atom_site_aniso_label
_atom_site_aniso_U_11
_atom_site_aniso_U_22
_atom_site_aniso_U_33
_atom_site_aniso_U_23
_atom_site_aniso_U_13
_atom_site_aniso_U_12
N1 0.016(2) 0.031(2) 0.033(3) -0.0015(18) 0.0043(19) 0.0034(16)
N2 0.0159(19) 0.025(2) 0.018(2) 0.0021(18) 0.0001(18) -0.0007(16)
C3 0.018(2) 0.024(2) 0.021(3) -0.003(2) -0.001(2) -0.002(2)
N3A 0.0185(19) 0.023(2) 0.0151(19) 0.0022(17) 0.0009(18) -0.0020(16)
C4 0.027(2) 0.020(2) 0.030(3) -0.003(2) -0.001(2) -0.0049(18)
C5 0.027(2) 0.028(3) 0.029(3) -0.002(2) 0.000(3) 0.0040(19)
C6 0.022(2) 0.030(3) 0.029(3) -0.005(2) 0.001(2) 0.003(2)
C1A 0.018(2) 0.026(3) 0.015(3) 0.0032(19) 0.001(2) -0.0018(19)
C7 0.018(2) 0.029(3) 0.017(3) -0.001(2) -0.005(2) -0.0019(19)
C8 0.015(2) 0.029(3) 0.016(2) 0.001(2) -0.0008(19) -0.0024(19)
C9 0.018(2) 0.023(2) 0.022(3) 0.002(2) -0.004(2) -0.0048(19)
C10 0.018(2) 0.022(2) 0.015(3) -0.0023(19) -0.007(2) -0.0001(19)
C11 0.016(2) 0.034(3) 0.018(3) -0.006(2) 0.004(2) 0.003(2)
C12 0.021(2) 0.030(3) 0.017(3) -0.003(2) 0.002(2) -0.0055(19)
O10 0.0211(17) 0.0224(16) 0.033(2) -0.0012(15) 0.0010(15) 0.0004(13)
C13 0.021(2) 0.029(3) 0.042(3) 0.000(3) 0.002(3) 0.001(2)
B1 0.020(3) 0.028(3) 0.026(3) 0.006(3) -0.007(3) 0.006(2)
F1 0.0253(15) 0.072(2) 0.0306(17) -0.0047(16) 0.0066(15) -0.0093(14)
F2 0.0231(13) 0.0308(14) 0.0317(17) -0.0057(14) -0.0029(14) 0.0038(11)
F3 0.0232(15) 0.0492(17) 0.0365(16) -0.0131(15) -0.0008(14) -0.0029(13)
F4 0.075(2) 0.0458(17) 0.036(2) 0.0018(15) -0.0100(18) 0.0275(16)

loop_
_atom_type_symbol
_atom_type_description
_atom_type_scat_dispersion_real
_atom_type_scat_dispersion_imag
_atom_type_scat_source
C C 0.0033 0.0016 'International Tables Vol C Tables 4.2.6.8 and 6.1.1.4'
H H 0.0000 0.0000 'International Tables Vol C Tables 4.2.6.8 and 6.1.1.4'
B B 0.0013 0.0007 'International Tables Vol C Tables 4.2.6.8 and 6.1.1.4'
N N 0.0061 0.0033 'International Tables Vol C Tables 4.2.6.8 and 6.1.1.4'
O O 0.0106 0.0060 'International Tables Vol C Tables 4.2.6.8 and 6.1.1.4'
F F 0.0171 0.0103 'International Tables Vol C Tables 4.2.6.8 and 6.1.1.4'

loop_
_geom_angle_atom_site_label_1
_geom_angle_atom_site_label_2
_geom_angle_atom_site_label_3
_geom_angle
_geom_angle_site_symmetry_1
_geom_angle_site_symmetry_3
_geom_angle_publ_flag
C1A N1 N2 102.8(3) . . ?
C3 N2 N1 111.5(3) . . ?
C3 N2 C7 128.4(4) . . ?
N1 N2 C7 120.1(3) . . ?
N3A C3 N2 106.6(4) . . ?
N3A C3 H3A 126.7 . . ?
N2 C3 H3A 126.7 . . ?
C3 N3A C1A 106.8(4) . . ?
C3 N3A C4 139.0(4) . . ?
C1A N3A C4 114.1(3) . . ?
N3A C4 C5 100.6(3) . . ?
N3A C4 H4A 111.6 . . ?
C5 C4 H4A 111.6 . . ?
N3A C4 H4B 111.6 . . ?
C5 C4 H4B 111.6 . . ?
H4A C4 H4B 109.4 . . ?
C6 C5 C4 107.0(3) . . ?
C6 C5 H5A 110.3 . . ?
C4 C5 H5A 110.3 . . ?
C6 C5 H5B 110.3 . . ?
C4 C5 H5B 110.3 . . ?
H5A C5 H5B 108.6 . . ?
C1A C6 C5 101.8(3) . . ?
C1A C6 H6A 111.4 . . ?
C5 C6 H6A 111.4 . . ?
C1A C6 H6B 111.4 . . ?
C5 C6 H6B 111.4 . . ?
H6A C6 H6B 109.3 . . ?
N1 C1A N3A 112.2(3) . . ?
N1 C1A C6 137.4(4) . . ?
N3A C1A C6 110.4(4) . . ?
C8 C7 C12 121.1(4) . . ?
C8 C7 N2 119.7(4) . . ?
C12 C7 N2 119.2(4) . . ?
C7 C8 C9 119.7(4) . . ?
C7 C8 H8A 120.1 . . ?
C9 C8 H8A 120.1 . . ?
C8 C9 C10 119.5(4) . . ?
C8 C9 H9A 120.2 . . ?
C10 C9 H9A 120.2 . . ?
O10 C10 C11 115.9(4) . . ?
O10 C10 C9 124.2(4) . . ?
C11 C10 C9 119.9(4) . . ?
C12 C11 C10 120.9(4) . . ?
C12 C11 H11A 119.6 . . ?
C10 C11 H11A 119.6 . . ?
C11 C12 C7 118.9(4) . . ?
C11 C12 H12A 120.6 . . ?
C7 C12 H12A 120.6 . . ?
C10 O10 C13 118.2(3) . . ?
O10 C13 H13A 109.5 . . ?
O10 C13 H13B 109.5 . . ?
H13A C13 H13B 109.5 . . ?
O10 C13 H13C 109.5 . . ?
H13A C13 H13C 109.5 . . ?
H13B C13 H13C 109.5 . . ?
F4 B1 F1 109.8(4) . . ?
F4 B1 F2 110.2(5) . . ?
F1 B1 F2 110.1(4) . . ?
F4 B1 F3 109.6(4) . . ?
F1 B1 F3 108.5(4) . . ?
F2 B1 F3 108.6(3) . . ?

loop_
_geom_bond_atom_site_label_1
_geom_bond_atom_site_label_2
_geom_bond_distance
_geom_bond_site_symmetry_2
_geom_bond_publ_flag
N1 C1A 1.304(5) . ?
N1 N2 1.381(5) . ?
N2 C3 1.324(5) . ?
N2 C7 1.437(5) . ?
C3 N3A 1.327(5) . ?
C3 H3A 0.9500 . ?
N3A C1A 1.358(5) . ?
N3A C4 1.469(5) . ?
C4 C5 1.541(6) . ?
C4 H4A 0.9900 . ?
C4 H4B 0.9900 . ?
C5 C6 1.538(6) . ?
C5 H5A 0.9900 . ?
C5 H5B 0.9900 . ?
C6 C1A 1.483(6) . ?
C6 H6A 0.9900 . ?
C6 H6B 0.9900 . ?
C7 C8 1.367(6) . ?
C7 C12 1.397(6) . ?
C8 C9 1.385(6) . ?
C8 H8A 0.9500 . ?
C9 C10 1.392(6) . ?
C9 H9A 0.9500 . ?
C10 O10 1.367(5) . ?
C10 C11 1.380(6) . ?
C11 C12 1.365(5) . ?
C11 H11A 0.9500 . ?
C12 H12A 0.9500 . ?
O10 C13 1.436(5) . ?
C13 H13A 0.9800 . ?
C13 H13B 0.9800 . ?
C13 H13C 0.9800 . ?
B1 F4 1.369(6) . ?
B1 F1 1.383(6) . ?
B1 F2 1.387(6) . ?
B1 F3 1.404(6) . ?

loop_
_geom_torsion_atom_site_label_1
_geom_torsion_atom_site_label_2
_geom_torsion_atom_site_label_3
_geom_torsion_atom_site_label_4
_geom_torsion
_geom_torsion_site_symmetry_1
_geom_torsion_site_symmetry_2
_geom_torsion_site_symmetry_3
_geom_torsion_site_symmetry_4
_geom_torsion_publ_flag
C1A N1 N2 C3 -0.2(5) . . . . ?
C1A N1 N2 C7 178.4(4) . . . . ?
N1 N2 C3 N3A -0.3(5) . . . . ?
C7 N2 C3 N3A -178.8(4) . . . . ?
N2 C3 N3A C1A 0.6(5) . . . . ?
N2 C3 N3A C4 177.3(5) . . . . ?
C3 N3A C4 C5 -163.6(5) . . . . ?
C1A N3A C4 C5 13.0(5) . . . . ?
N3A C4 C5 C6 -22.7(5) . . . . ?
C4 C5 C6 C1A 24.2(5) . . . . ?
N2 N1 C1A N3A 0.6(5) . . . . ?
N2 N1 C1A C6 179.5(5) . . . . ?
C3 N3A C1A N1 -0.8(5) . . . . ?
C4 N3A C1A N1 -178.4(4) . . . . ?
C3 N3A C1A C6 180.0(4) . . . . ?
C4 N3A C1A C6 2.4(5) . . . . ?
C5 C6 C1A N1 164.4(6) . . . . ?
C5 C6 C1A N3A -16.6(5) . . . . ?
C3 N2 C7 C8 -165.9(4) . . . . ?
N1 N2 C7 C8 15.7(6) . . . . ?
C3 N2 C7 C12 14.2(7) . . . . ?
N1 N2 C7 C12 -164.2(4) . . . . ?
C12 C7 C8 C9 -1.2(7) . . . . ?
N2 C7 C8 C9 178.9(4) . . . . ?
C7 C8 C9 C10 0.2(6) . . . . ?
C8 C9 C10 O10 179.9(4) . . . . ?
C8 C9 C10 C11 0.5(6) . . . . ?
O10 C10 C11 C12 -179.6(4) . . . . ?
C9 C10 C11 C12 -0.1(7) . . . . ?
C10 C11 C12 C7 -0.9(7) . . . . ?
C8 C7 C12 C11 1.6(7) . . . . ?
N2 C7 C12 C11 -178.5(4) . . . . ?
C11 C10 O10 C13 -176.0(4) . . . . ?
C9 C10 O10 C13 4.5(6) . . . . ?
